data_7107845
loop_
_publ_author_name
'Sawano, Takahiro'
'Ou, Keiyu'
'Nishimura, Takahiro'
'Hayashi, Tamio'

_publ_section_title
;
 Cobalt-catalyzed asymmetric addition of silylacetylenes to oxa- and
 azabenzonorbornadienes
;
_journal_coden_ASTM CHCOFS
_journal_issue 49
_journal_name_full 'Chemical Communications (Cambridge, United Kingdom)'
_journal_page_first 6106
_journal_page_last 6108
_journal_paper_doi 10.1039/c2cc31880f
_journal_volume 48
_journal_year 2012
_chemical_absolute_configuration ad
_chemical_formula_sum 'C14 H12 Br2 O'
_chemical_formula_weight 356.06
_space_group_IT_number 19
_symmetry_cell_setting orthorhombic
_symmetry_Int_Tables_number 19
_symmetry_space_group_name_Hall 'P 2ac 2ab'
_symmetry_space_group_name_H-M 'P 21 21 21'
_atom_sites_solution_hydrogens geom
_atom_sites_solution_primary direct
_atom_sites_solution_secondary difmap
_audit_creation_method SHELXL-97
_cell_angle_alpha 90.00
_cell_angle_beta 90.00
_cell_angle_gamma 90.00
_cell_formula_units_Z 4
_cell_length_a 6.96810(10)
_cell_length_b 9.1696(2)
_cell_length_c 20.5119(4)
_cell_measurement_reflns_used 11265
_cell_measurement_temperature 93(2)
_cell_measurement_theta_max 68.28
_cell_measurement_theta_min 4.31
_cell_volume 1310.60(4)
_computing_structure_refinement 'SHELXL-97 (Sheldrick, 1997)'
_computing_structure_solution 'SHELXS-97 (Sheldrick, 1990)'
_diffrn_ambient_temperature 93(2)
_diffrn_detector_area_resol_mean 10.0
_diffrn_measured_fraction_theta_full 0.999
_diffrn_measured_fraction_theta_max 0.999
_diffrn_measurement_device_type 'Rigaku RAXIS-RAPID'
_diffrn_measurement_method \w
_diffrn_radiation_monochromator graphite
_diffrn_radiation_source 'fine-focus sealed tube'
_diffrn_radiation_type CuK\a
_diffrn_radiation_wavelength 1.54187
_diffrn_reflns_av_R_equivalents 0.0890
_diffrn_reflns_av_sigmaI/netI 0.0615
_diffrn_reflns_limit_h_max 8
_diffrn_reflns_limit_h_min -8
_diffrn_reflns_limit_k_max 10
_diffrn_reflns_limit_k_min -11
_diffrn_reflns_limit_l_max 24
_diffrn_reflns_limit_l_min -24
_diffrn_reflns_number 12088
_diffrn_reflns_theta_full 68.25
_diffrn_reflns_theta_max 68.25
_diffrn_reflns_theta_min 4.31
_exptl_absorpt_coefficient_mu 7.682
_exptl_absorpt_correction_T_max 0.2065
_exptl_absorpt_correction_T_min 0.1139
_exptl_absorpt_correction_type multi-scan
_exptl_crystal_colour colorless
_exptl_crystal_density_diffrn 1.805
_exptl_crystal_density_method 'not measured'
_exptl_crystal_description prism
_exptl_crystal_F_000 696
_exptl_crystal_size_max 0.50
_exptl_crystal_size_mid 0.30
_exptl_crystal_size_min 0.30
_refine_diff_density_max 0.728
_refine_diff_density_min -0.808
_refine_diff_density_rms 0.129
_refine_ls_abs_structure_details 'Flack H D (1983), Acta Cryst. A39, 876-881'
_refine_ls_abs_structure_Flack 0.03(4)
_refine_ls_extinction_method none
_refine_ls_goodness_of_fit_ref 0.838
_refine_ls_hydrogen_treatment constr
_refine_ls_matrix_type full
_refine_ls_number_parameters 156
_refine_ls_number_reflns 2391
_refine_ls_number_restraints 0
_refine_ls_restrained_S_all 0.838
_refine_ls_R_factor_all 0.0416
_refine_ls_R_factor_gt 0.0392
_refine_ls_shift/su_max 0.000
_refine_ls_shift/su_mean 0.000
_refine_ls_structure_factor_coef Fsqd
_refine_ls_weighting_details 'calc w=1/[\s^2^(Fo^2^)+(0.1000P)^2^+0.0000P] where P=(Fo^2^+2Fc^2^)/3'
_refine_ls_weighting_scheme calc
_refine_ls_wR_factor_gt 0.1054
_refine_ls_wR_factor_ref 0.1109
_reflns_number_gt 2293
_reflns_number_total 2391
_reflns_threshold_expression >2sigma(I)
_cod_data_source_file c2cc31880f.txt
_cod_data_source_block compound6
_cod_original_sg_symbol_Hall P2ac2ab
_cod_original_sg_symbol_H-M P212121
_cod_database_code 7107845

loop_
_symmetry_equiv_pos_as_xyz
'x, y, z'
'-x+1/2, -y, z+1/2'
'x+1/2, -y+1/2, -z'
'-x, y+1/2, -z+1/2'

loop_
_atom_site_label
_atom_site_type_symbol
_atom_site_fract_x
_atom_site_fract_y
_atom_site_fract_z
_atom_site_U_iso_or_equiv
_atom_site_adp_type
_atom_site_occupancy
_atom_site_symmetry_multiplicity
_atom_site_calc_flag
_atom_site_refinement_flags
C1 C 1.0179(8) 0.0960(5) 0.1115(2) 0.0216(11) Uani 1 1 d .
C2 C 0.8861(8) 0.0876(5) 0.1623(2) 0.0191(10) Uani 1 1 d .
C3 C 0.8248(6) 0.2259(5) 0.1853(2) 0.0194(9) Uani 1 1 d .
C4 C 0.8915(8) 0.3550(5) 0.1602(2) 0.0222(11) Uani 1 1 d .
C5 C 1.0317(8) 0.3615(5) 0.1110(2) 0.0196(10) Uani 1 1 d .
C6 C 1.0896(7) 0.2254(5) 0.0875(2) 0.0186(10) Uani 1 1 d .
C7 C 1.2402(8) 0.1810(5) 0.0376(2) 0.0216(11) Uani 1 1 d .
H7 H 1.2707 0.2562 0.0038 0.026 Uiso 1 1 calc R
C8 C 1.4149(8) 0.1219(5) 0.0761(2) 0.0238(11) Uani 1 1 d .
H8 H 1.5260 0.1043 0.0471 0.029 Uiso 1 1 calc R
H9 H 1.4533 0.1898 0.1113 0.029 Uiso 1 1 calc R
C9 C 1.3359(7) -0.0220(5) 0.1041(2) 0.0201(10) Uani 1 1 d .
H10 H 1.3314 -0.0172 0.1528 0.024 Uiso 1 1 calc R
C10 C 1.1268(7) -0.0200(5) 0.0753(2) 0.0194(9) Uani 1 1 d .
H11 H 1.0621 -0.1173 0.0736 0.023 Uiso 1 1 calc R
C11 C 0.8241(7) -0.0557(5) 0.1907(2) 0.0243(11) Uani 1 1 d .
H1 H 0.8868 -0.1355 0.1671 0.036 Uiso 1 1 calc R
H2 H 0.6845 -0.0655 0.1867 0.036 Uiso 1 1 calc R
H3 H 0.8604 -0.0598 0.2368 0.036 Uiso 1 1 calc R
C12 C 1.1189(10) 0.5017(5) 0.0874(3) 0.0310(13) Uani 1 1 d .
H4 H 1.2366 0.4805 0.0630 0.047 Uiso 1 1 calc R
H5 H 1.1496 0.5639 0.1248 0.047 Uiso 1 1 calc R
H6 H 1.0275 0.5522 0.0589 0.047 Uiso 1 1 calc R
C13 C 1.4427(8) -0.1543(6) 0.0827(2) 0.0248(11) Uani 1 1 d .
C14 C 1.5269(8) -0.2571(6) 0.0659(2) 0.0269(11) Uani 1 1 d .
H12 H 1.5957 -0.3412 0.0521 0.032 Uiso 1 1 calc R
Br1 Br 0.63880(8) 0.22326(6) 0.25362(2) 0.03173(19) Uani 1 1 d .
O1 O 1.1574(5) 0.0474(3) 0.01307(15) 0.0211(7) Uani 1 1 d .
Br2 Br 0.79306(9) 0.53502(5) 0.19166(3) 0.03168(19) Uani 1 1 d .

loop_
_atom_site_aniso_label
_atom_site_aniso_U_11
_atom_site_aniso_U_22
_atom_site_aniso_U_33
_atom_site_aniso_U_23
_atom_site_aniso_U_13
_atom_site_aniso_U_12
C1 0.032(3) 0.013(2) 0.020(3) 0.0000(19) -0.006(2) 0.0026(19)
C2 0.028(2) 0.012(2) 0.017(2) -0.0043(17) 0.000(2) -0.0029(19)
C3 0.020(2) 0.023(2) 0.015(2) -0.0039(19) 0.0046(18) 0.0001(19)
C4 0.035(3) 0.010(2) 0.021(2) -0.0081(18) -0.003(2) 0.009(2)
C5 0.032(3) 0.007(2) 0.020(2) -0.0004(18) -0.008(2) 0.0033(19)
C6 0.026(2) 0.014(2) 0.016(2) 0.0019(17) -0.0014(18) 0.001(2)
C7 0.031(3) 0.015(2) 0.018(2) -0.0019(17) -0.0006(19) 0.003(2)
C8 0.030(3) 0.017(3) 0.025(3) 0.000(2) 0.005(2) 0.002(2)
C9 0.029(3) 0.015(2) 0.016(2) -0.0040(18) -0.0008(19) 0.008(2)
C10 0.026(2) 0.013(2) 0.019(2) -0.0004(18) 0.0021(19) 0.000(2)
C11 0.024(3) 0.024(2) 0.025(3) 0.006(2) -0.002(2) -0.009(2)
C12 0.053(4) 0.012(3) 0.027(3) 0.0027(18) -0.003(3) 0.001(2)
C13 0.034(3) 0.025(3) 0.016(2) 0.0027(19) -0.005(2) 0.001(3)
C14 0.037(3) 0.021(3) 0.023(2) -0.0029(19) 0.000(2) 0.007(2)
Br1 0.0329(3) 0.0350(3) 0.0272(3) -0.0058(2) 0.0097(2) 0.0012(2)
O1 0.0352(19) 0.0131(16) 0.0151(15) -0.0020(12) 0.0012(14) 0.0014(16)
Br2 0.0471(4) 0.0189(3) 0.0291(3) -0.0051(2) -0.0013(2) 0.0144(2)

loop_
_atom_type_symbol
_atom_type_description
_atom_type_scat_dispersion_real
_atom_type_scat_dispersion_imag
_atom_type_scat_source
C C 0.0181 0.0091 'International Tables Vol C Tables 4.2.6.8 and 6.1.1.4'
H H 0.0000 0.0000 'International Tables Vol C Tables 4.2.6.8 and 6.1.1.4'
Br Br -0.6763 1.2805 'International Tables Vol C Tables 4.2.6.8 and 6.1.1.4'
O O 0.0492 0.0322 'International Tables Vol C Tables 4.2.6.8 and 6.1.1.4'

loop_
_geom_angle_atom_site_label_1
_geom_angle_atom_site_label_2
_geom_angle_atom_site_label_3
_geom_angle
C6 C1 C2 123.7(5)
C6 C1 C10 104.5(4)
C2 C1 C10 131.6(4)
C1 C2 C3 113.5(4)
C1 C2 C11 122.0(4)
C3 C2 C11 124.5(4)
C4 C3 C2 122.9(4)
C4 C3 Br1 121.1(3)
C2 C3 Br1 115.9(3)
C3 C4 C5 122.8(4)
C3 C4 Br2 119.9(4)
C5 C4 Br2 117.2(4)
C6 C5 C4 114.2(4)
C6 C5 C12 122.5(5)
C4 C5 C12 123.3(4)
C1 C6 C5 122.8(4)
C1 C6 C7 105.1(4)
C5 C6 C7 132.0(4)
O1 C7 C6 100.7(4)
O1 C7 C8 101.2(4)
C6 C7 C8 106.9(4)
O1 C7 H7 115.4
C6 C7 H7 115.4
C8 C7 H7 115.4
C9 C8 C7 102.1(4)
C9 C8 H8 111.4
C7 C8 H8 111.4
C9 C8 H9 111.4
C7 C8 H9 111.4
H8 C8 H9 109.2
C13 C9 C8 114.1(4)
C13 C9 C10 111.2(4)
C8 C9 C10 100.5(4)
C13 C9 H10 110.2
C8 C9 H10 110.2
C10 C9 H10 110.2
O1 C10 C1 102.1(4)
O1 C10 C9 101.6(4)
C1 C10 C9 106.9(4)
O1 C10 H11 114.9
C1 C10 H11 114.9
C9 C10 H11 114.9
C2 C11 H1 109.5
C2 C11 H2 109.5
H1 C11 H2 109.5
C2 C11 H3 109.5
H1 C11 H3 109.5
H2 C11 H3 109.5
C5 C12 H4 109.5
C5 C12 H5 109.5
H4 C12 H5 109.5
C5 C12 H6 109.5
H4 C12 H6 109.5
H5 C12 H6 109.5
C14 C13 C9 179.7(7)
C13 C14 H12 180.0
C10 O1 C7 96.6(3)

loop_
_geom_bond_atom_site_label_1
_geom_bond_atom_site_label_2
_geom_bond_distance
C1 C6 1.378(7)
C1 C2 1.391(7)
C1 C10 1.503(7)
C2 C3 1.420(6)
C2 C11 1.501(6)
C3 C4 1.372(7)
C3 Br1 1.909(4)
C4 C5 1.406(7)
C4 Br2 1.901(4)
C5 C6 1.398(7)
C5 C12 1.502(7)
C6 C7 1.522(7)
C7 O1 1.445(6)
C7 C8 1.550(7)
C7 H7 1.0000
C8 C9 1.540(7)
C8 H8 0.9900
C8 H9 0.9900
C9 C13 1.490(7)
C9 C10 1.573(7)
C9 H10 1.0000
C10 O1 1.435(5)
C10 H11 1.0000
C11 H1 0.9800
C11 H2 0.9800
C11 H3 0.9800
C12 H4 0.9800
C12 H5 0.9800
C12 H6 0.9800
C13 C14 1.163(8)
C14 H12 0.9500

loop_
_geom_torsion_atom_site_label_1
_geom_torsion_atom_site_label_2
_geom_torsion_atom_site_label_3
_geom_torsion_atom_site_label_4
_geom_torsion
C6 C1 C2 C3 2.9(7)
C10 C1 C2 C3 176.3(5)
C6 C1 C2 C11 -174.8(5)
C10 C1 C2 C11 -1.3(9)
C1 C2 C3 C4 -0.7(7)
C11 C2 C3 C4 176.8(5)
C1 C2 C3 Br1 178.5(4)
C11 C2 C3 Br1 -4.0(6)
C2 C3 C4 C5 -2.4(8)
Br1 C3 C4 C5 178.5(4)
C2 C3 C4 Br2 177.4(4)
Br1 C3 C4 Br2 -1.8(6)
C3 C4 C5 C6 3.2(7)
Br2 C4 C5 C6 -176.5(4)
C3 C4 C5 C12 -174.2(5)
Br2 C4 C5 C12 6.1(7)
C2 C1 C6 C5 -2.0(8)
C10 C1 C6 C5 -176.9(5)
C2 C1 C6 C7 174.9(5)
C10 C1 C6 C7 -0.1(5)
C4 C5 C6 C1 -1.2(7)
C12 C5 C6 C1 176.3(5)
C4 C5 C6 C7 -177.1(5)
C12 C5 C6 C7 0.4(8)
C1 C6 C7 O1 32.6(5)
C5 C6 C7 O1 -151.0(5)
C1 C6 C7 C8 -72.7(5)
C5 C6 C7 C8 103.7(6)
O1 C7 C8 C9 -35.6(4)
C6 C7 C8 C9 69.4(4)
C7 C8 C9 C13 119.6(5)
C7 C8 C9 C10 0.6(4)
C6 C1 C10 O1 -32.9(5)
C2 C1 C10 O1 152.7(5)
C6 C1 C10 C9 73.4(5)
C2 C1 C10 C9 -101.0(6)
C13 C9 C10 O1 -86.3(5)
C8 C9 C10 O1 34.8(4)
C13 C9 C10 C1 167.1(4)
C8 C9 C10 C1 -71.8(4)
C8 C9 C13 C14 28(83)
C10 C9 C13 C14 141(100)
C1 C10 O1 C7 52.3(4)
C9 C10 O1 C7 -58.1(4)
C6 C7 O1 C10 -51.5(4)
C8 C7 O1 C10 58.4(4)

loop_
_cod_changelog_entry_id
_cod_changelog_entry_author
_cod_changelog_entry_date
_cod_changelog_entry_text
1 'Vaitkus, Antanas' 2022-05-09T00:35:00+03:00 'Updated bibliographic information.'
2 'Vaitkus, Antanas' 2022-05-09T00:40:00+03:00
;
 Replaced the '(J\(B' sequence with a backslash symbol ('\')
 in multiple data values.
;
